data_7234715
loop_
_publ_author_name
'Sarah Keller'
'Antonio Pertegas'
'Giulia Longo'
'Laura Martinez'
'Jesus Cerda'
'Jose M. Junquera-Hernandez'
'Alessandro Prescimone'
'Edwin C. Constable'
'Catherine E. Housecroft'
'Enrique Orti'
'Henk J. Bolink'

_publ_section_title
;
 Shine bright or live long: substituent effects in [Cu(N/\N)(P/\P)]+-based
 light-emitting electrochemical cells where N/\N is a 6-substituted
 2,2'-bipyridine
;
_journal_name_full 'Journal of Materials Chemistry C'
_journal_page_first 3857
_journal_page_last 3871
_journal_paper_doi 10.1039/C5TC03725E
_journal_volume 4
_journal_year 2016
_chemical_absolute_configuration .
_chemical_compound_source S.Keller
_chemical_formula_moiety 'C51 H44 Cu1 F6 N2 O1 P3'
_chemical_formula_sum 'C51 H44 Cu F6 N2 O P3'
_chemical_formula_weight 971.38
_space_group_IT_number 2
_space_group_name_Hall '-P 1'
_space_group_name_H-M_alt 'P -1'
_symmetry_cell_setting triclinic
_symmetry_space_group_name_Hall '-P 1'
_symmetry_space_group_name_H-M 'P -1'
_atom_sites_solution_hydrogens difmap
_atom_sites_solution_primary other
_cell_angle_alpha 89.240(2)
_cell_angle_beta 68.865(2)
_cell_angle_gamma 88.481(2)
_cell_formula_units_Z 2
_cell_length_a 11.3520(7)
_cell_length_b 14.0919(9)
_cell_length_c 14.8225(10)
_cell_measurement_reflns_used 9796
_cell_measurement_temperature 123
_cell_measurement_theta_max 70
_cell_measurement_theta_min 4
_cell_volume 2210.9(2)
_computing_cell_refinement 'Apex2 (Bruker AXS, 2006)'
_computing_data_collection 'Apex2 (Bruker AXS, 2006)'
_computing_data_reduction 'SAINT (Siemens ,1995)'
_computing_molecular_graphics 'CAMERON (Watkin et al., 1996)'
_computing_publication_material 'CRYSTALS (Betteridge et al., 2003)'
_computing_structure_refinement 'CRYSTALS (Betteridge et al., 2003)'
_computing_structure_solution 'Superflip (Palatinus & Chapuis, 2007)'
_diffrn_ambient_temperature 123
_diffrn_measured_fraction_theta_full 0.953
_diffrn_measured_fraction_theta_max 0.953
_diffrn_measurement_device Area
_diffrn_measurement_device_type 'Bruker Kappa Apex2'
_diffrn_measurement_method '\f & \w scans'
_diffrn_radiation_monochromator graphite
_diffrn_radiation_type 'Cu K\a'
_diffrn_radiation_wavelength 1.54178
_diffrn_reflns_av_R_equivalents 0.030
_diffrn_reflns_limit_h_max 13
_diffrn_reflns_limit_h_min -13
_diffrn_reflns_limit_k_max 17
_diffrn_reflns_limit_k_min -16
_diffrn_reflns_limit_l_max 17
_diffrn_reflns_limit_l_min -17
_diffrn_reflns_number 36576
_diffrn_reflns_theta_full 69.940
_diffrn_reflns_theta_max 69.948
_diffrn_reflns_theta_min 3.137
_diffrn_standards_interval_count .
_diffrn_standards_interval_time .
_diffrn_standards_number 0
_exptl_absorpt_coefficient_mu 2.294
_exptl_absorpt_correction_T_max 0.81
_exptl_absorpt_correction_T_min 0.71
_exptl_absorpt_correction_type multi-scan
_exptl_absorpt_process_details 'SADABS (Siemens, 1996)'
_exptl_crystal_colour yellow
_exptl_crystal_density_diffrn 1.459
_exptl_crystal_density_method 'not measured'
_exptl_crystal_description block
_exptl_crystal_F_000 1000
_exptl_crystal_size_max 0.140
_exptl_crystal_size_mid 0.120
_exptl_crystal_size_min 0.090
_refine_diff_density_max 1.66
_refine_diff_density_min -0.78
_refine_ls_extinction_method None
_refine_ls_goodness_of_fit_ref 0.8779
_refine_ls_hydrogen_treatment constr
_refine_ls_matrix_type full
_refine_ls_number_parameters 577
_refine_ls_number_reflns 7931
_refine_ls_number_restraints 0
_refine_ls_R_factor_all 0.0563
_refine_ls_R_factor_gt 0.0549
_refine_ls_shift/su_max 0.0004521
_refine_ls_shift/su_mean 0.0000271
_refine_ls_structure_factor_coef Fsqd
_refine_ls_weighting_details
;
 Method, part 1, Chebychev polynomial, (Watkin, 1994, Prince, 1982) 
 [weight] = 1.0/[A~0~*T~0~(x)+A~1~*T~1~(x) ... +A~n-1~]*T~n-1~(x)] 
 where A~i~ are the Chebychev coefficients listed below and x= Fcalc/Fmax 
 Method = Robust Weighting (Prince, 1982) 
 W = [weight] * [1-(deltaF/6*sigmaF)^2^]^2^ 
 A~i~ are: 
 8.61 13.0 6.08 1.53 
;
_refine_ls_weighting_scheme calc
_refine_ls_wR_factor_all 0.1386
_refine_ls_wR_factor_gt 0.1380
_refine_ls_wR_factor_ref 0.1385
_reflns_limit_h_max 13
_reflns_limit_h_min -12
_reflns_limit_k_max 17
_reflns_limit_k_min -16
_reflns_limit_l_max 17
_reflns_limit_l_min 0
_reflns_number_gt 7676
_reflns_number_total 7980
_reflns_threshold_expression I>2.0\s(I)
_oxford_diffrn_Wilson_B_factor 0.00
_oxford_diffrn_Wilson_scale 0.00
_oxford_refine_ls_r_factor_ref 0.0562
_oxford_refine_ls_scale 0.12328(6)
_oxford_reflns_number_all 7945
_oxford_reflns_threshold_expression_ref I>-3.0\s(I)
_cod_data_source_file J-Mater-Chem-C-2016-4-3857.cif
_cod_data_source_block SK039_123K
_cod_depositor_comments
;
The following automatic conversions were performed:

data item '_atom_sites_solution_primary' value 'Other' was changed to
'other' in accordance with the built-in table derived from the CIF
Core dictionary named 'cif_core.dic' version 2.4.5 last updated on
2014-11-21.

Automatic conversion script
Id: cif_fix_values 6909 2019-04-08 15:41:33Z antanas 
;
_cod_original_cell_volume 2210.88(15)
_cod_original_sg_symbol_H-M 'P -1 '
_cod_original_formula_sum 'C51 H44 Cu1 F6 N2 O1 P3'
_cod_database_code 7234715

loop_
_symmetry_equiv_pos_as_xyz
x,y,z
-x,-y,-z

loop_
_atom_site_label
_atom_site_type_symbol
_atom_site_fract_x
_atom_site_fract_y
_atom_site_fract_z
_atom_site_U_iso_or_equiv
_atom_site_occupancy
_atom_site_adp_type
_atom_site_refinement_flags_posn
_atom_site_refinement_flags_adp
_atom_site_refinement_flags_occupancy
_atom_site_disorder_assembly
_atom_site_disorder_group
_atom_site_attached_hydrogens
Cu1 Cu 0.18083(3) 0.73294(2) 0.25459(3) 0.0158 1.0000 Uani . . . . . .
P2 P -0.01834(6) 0.73839(4) 0.37266(4) 0.0147 1.0000 Uani . . . . . .
C3 C -0.1251(2) 0.82854(18) 0.35261(18) 0.0171 1.0000 Uani . . . . . .
C4 C -0.1939(3) 0.8975(2) 0.4195(2) 0.0226 1.0000 Uani . . . . . .
C5 C -0.2659(3) 0.9660(2) 0.3926(2) 0.0253 1.0000 Uani . . . . . .
C6 C -0.2758(3) 0.96453(19) 0.3020(2) 0.0210 1.0000 Uani . . . . . .
C7 C -0.2118(2) 0.89500(18) 0.23492(18) 0.0179 1.0000 Uani . . . . . .
C8 C -0.1341(2) 0.83176(17) 0.26186(18) 0.0168 1.0000 Uani . . . . . .
O9 O -0.05955(17) 0.76591(12) 0.19543(12) 0.0163 1.0000 Uani . . . . . .
C10 C -0.0151(2) 0.79676(17) 0.10050(18) 0.0160 1.0000 Uani . . . . . .
C11 C 0.1077(2) 0.76881(18) 0.04279(19) 0.0181 1.0000 Uani . . . . . .
P12 P 0.20305(6) 0.69997(4) 0.09922(4) 0.0159 1.0000 Uani . . . . . .
C13 C 0.3660(3) 0.7249(2) 0.02178(19) 0.0206 1.0000 Uani . . . . . .
C14 C 0.4006(3) 0.8178(2) -0.0082(2) 0.0268 1.0000 Uani . . . . . .
C15 C 0.5262(3) 0.8391(3) -0.0574(2) 0.0348 1.0000 Uani . . . . . .
C16 C 0.6189(3) 0.7688(3) -0.0763(2) 0.0376 1.0000 Uani . . . . . .
C17 C 0.5864(3) 0.6770(3) -0.0463(2) 0.0368 1.0000 Uani . . . . . .
C18 C 0.4609(3) 0.6546(2) 0.0027(2) 0.0291 1.0000 Uani . . . . . .
C19 C 0.1742(2) 0.58050(19) 0.06521(19) 0.0196 1.0000 Uani . . . . . .
C20 C 0.2277(3) 0.5475(2) -0.0298(2) 0.0246 1.0000 Uani . . . . . .
C21 C 0.1952(3) 0.4595(2) -0.0533(2) 0.0302 1.0000 Uani . . . . . .
C22 C 0.1094(3) 0.4042(2) 0.0161(2) 0.0294 1.0000 Uani . . . . . .
C23 C 0.0543(3) 0.4371(2) 0.1102(2) 0.0272 1.0000 Uani . . . . . .
C24 C 0.0869(3) 0.5249(2) 0.1346(2) 0.0231 1.0000 Uani . . . . . .
C25 C 0.1484(3) 0.79081(19) -0.05523(19) 0.0214 1.0000 Uani . . . . . .
C26 C 0.0709(3) 0.8438(2) -0.0926(2) 0.0249 1.0000 Uani . . . . . .
C27 C -0.0484(3) 0.8760(2) -0.0315(2) 0.0228 1.0000 Uani . . . . . .
C28 C -0.0942(2) 0.85155(18) 0.06613(19) 0.0184 1.0000 Uani . . . . . .
C29 C -0.2265(2) 0.87680(18) 0.13813(19) 0.0186 1.0000 Uani . . . . . .
C30 C -0.3106(3) 0.78934(19) 0.1512(2) 0.0218 1.0000 Uani . . . . . .
C31 C -0.2886(3) 0.9607(2) 0.1043(2) 0.0244 1.0000 Uani . . . . . .
C32 C -0.0981(2) 0.62623(18) 0.37771(18) 0.0173 1.0000 Uani . . . . . .
C33 C -0.2003(3) 0.6143(2) 0.3482(2) 0.0239 1.0000 Uani . . . . . .
C34 C -0.2434(3) 0.5241(2) 0.3426(2) 0.0272 1.0000 Uani . . . . . .
C35 C -0.1872(3) 0.4447(2) 0.3683(2) 0.0274 1.0000 Uani . . . . . .
C36 C -0.0882(3) 0.4562(2) 0.3999(2) 0.0263 1.0000 Uani . . . . . .
C37 C -0.0427(3) 0.54603(19) 0.40342(19) 0.0221 1.0000 Uani . . . . . .
C38 C -0.0375(2) 0.75630(18) 0.49944(18) 0.0172 1.0000 Uani . . . . . .
C39 C -0.1434(3) 0.72568(19) 0.57493(19) 0.0211 1.0000 Uani . . . . . .
C40 C -0.1525(3) 0.7370(2) 0.6705(2) 0.0244 1.0000 Uani . . . . . .
C41 C -0.0557(3) 0.7788(2) 0.69083(19) 0.0250 1.0000 Uani . . . . . .
C42 C 0.0490(3) 0.8108(2) 0.6162(2) 0.0281 1.0000 Uani . . . . . .
C43 C 0.0575(3) 0.8003(2) 0.5210(2) 0.0236 1.0000 Uani . . . . . .
N44 N 0.2703(2) 0.85180(15) 0.27926(15) 0.0172 1.0000 Uani . . . . . .
C45 C 0.3463(2) 0.83210(18) 0.32961(18) 0.0175 1.0000 Uani . . . . . .
C46 C 0.3654(2) 0.72971(19) 0.34792(18) 0.0184 1.0000 Uani . . . . . .
N47 N 0.3157(2) 0.66704(15) 0.30361(15) 0.0177 1.0000 Uani . . . . . .
C48 C 0.3387(3) 0.57385(19) 0.3117(2) 0.0220 1.0000 Uani . . . . . .
C49 C 0.4046(3) 0.5405(2) 0.3688(2) 0.0284 1.0000 Uani . . . . . .
C50 C 0.4476(3) 0.6044(2) 0.4186(2) 0.0316 1.0000 Uani . . . . . .
C51 C 0.4299(3) 0.7002(2) 0.4077(2) 0.0262 1.0000 Uani . . . . . .
C52 C 0.2930(3) 0.5058(2) 0.2558(2) 0.0308 1.0000 Uani . . . . . .
C53 C 0.4025(3) 0.9028(2) 0.3632(2) 0.0234 1.0000 Uani . . . . . .
C54 C 0.3803(3) 0.9972(2) 0.3447(2) 0.0272 1.0000 Uani . . . . . .
C55 C 0.3030(3) 1.0173(2) 0.2933(2) 0.0265 1.0000 Uani . . . . . .
C56 C 0.2482(3) 0.94405(19) 0.26175(19) 0.0212 1.0000 Uani . . . . . .
C57 C 0.1606(3) 0.9635(2) 0.2082(2) 0.0301 1.0000 Uani . . . . . .
P58 P 0.43605(7) 0.75401(5) 0.68220(5) 0.0241 1.0000 Uani . . . . . .
F59 F 0.4639(2) 0.66812(14) 0.60781(15) 0.0485 1.0000 Uani . . . . . .
F60 F 0.4577(3) 0.83074(16) 0.59713(16) 0.0665 1.0000 Uani . . . . . .
F61 F 0.40867(19) 0.83970(13) 0.75728(13) 0.0384 1.0000 Uani . . . . . .
F62 F 0.2905(2) 0.7555(2) 0.6981(3) 0.0824 1.0000 Uani . . . . . .
F63 F 0.4107(4) 0.68109(17) 0.76826(18) 0.0827 1.0000 Uani . . . . . .
F64 F 0.5782(2) 0.7578(3) 0.6697(3) 0.0931 1.0000 Uani . . . . . .
H41 H -0.1914 0.8976 0.4829 0.0272 1.0000 Uiso R . . . . .
H51 H -0.3090 1.0145 0.4370 0.0303 1.0000 Uiso R . . . . .
H61 H -0.3266 1.0113 0.2855 0.0252 1.0000 Uiso R . . . . .
H141 H 0.3376 0.8668 0.0052 0.0322 1.0000 Uiso R . . . . .
H151 H 0.5486 0.9023 -0.0781 0.0418 1.0000 Uiso R . . . . .
H161 H 0.7049 0.7838 -0.1098 0.0452 1.0000 Uiso R . . . . .
H171 H 0.6502 0.6287 -0.0593 0.0442 1.0000 Uiso R . . . . .
H181 H 0.4395 0.5912 0.0235 0.0349 1.0000 Uiso R . . . . .
H201 H 0.2861 0.5853 -0.0781 0.0295 1.0000 Uiso R . . . . .
H211 H 0.2324 0.4370 -0.1178 0.0363 1.0000 Uiso R . . . . .
H221 H 0.0882 0.3438 -0.0006 0.0353 1.0000 Uiso R . . . . .
H231 H -0.0056 0.3997 0.1579 0.0326 1.0000 Uiso R . . . . .
H241 H 0.0493 0.5471 0.1992 0.0277 1.0000 Uiso R . . . . .
H251 H 0.2296 0.7696 -0.0971 0.0257 1.0000 Uiso R . . . . .
H261 H 0.0992 0.8580 -0.1598 0.0299 1.0000 Uiso R . . . . .
H271 H -0.0987 0.9150 -0.0568 0.0274 1.0000 Uiso R . . . . .
H301 H -0.3214 0.7763 0.0920 0.0262 1.0000 Uiso R . . . . .
H302 H -0.3907 0.8020 0.2001 0.0262 1.0000 Uiso R . . . . .
H303 H -0.2714 0.7360 0.1697 0.0262 1.0000 Uiso R . . . . .
H311 H -0.2955 0.9458 0.0441 0.0294 1.0000 Uiso R . . . . .
H312 H -0.2385 1.0152 0.0969 0.0294 1.0000 Uiso R . . . . .
H313 H -0.3704 0.9731 0.1509 0.0294 1.0000 Uiso R . . . . .
H331 H -0.2407 0.6682 0.3319 0.0287 1.0000 Uiso R . . . . .
H341 H -0.3118 0.5166 0.3209 0.0327 1.0000 Uiso R . . . . .
H351 H -0.2168 0.3831 0.3641 0.0330 1.0000 Uiso R . . . . .
H361 H -0.0508 0.4024 0.4193 0.0316 1.0000 Uiso R . . . . .
H371 H 0.0271 0.5529 0.4236 0.0265 1.0000 Uiso R . . . . .
H391 H -0.2098 0.6969 0.5614 0.0253 1.0000 Uiso R . . . . .
H401 H -0.2253 0.7161 0.7218 0.0293 1.0000 Uiso R . . . . .
H411 H -0.0613 0.7854 0.7560 0.0300 1.0000 Uiso R . . . . .
H421 H 0.1151 0.8400 0.6299 0.0338 1.0000 Uiso R . . . . .
H431 H 0.1291 0.8233 0.4699 0.0283 1.0000 Uiso R . . . . .
H491 H 0.4198 0.4743 0.3736 0.0341 1.0000 Uiso R . . . . .
H501 H 0.4894 0.5824 0.4603 0.0379 1.0000 Uiso R . . . . .
H511 H 0.4609 0.7452 0.4402 0.0315 1.0000 Uiso R . . . . .
H521 H 0.3153 0.4428 0.2680 0.0371 1.0000 Uiso R . . . . .
H522 H 0.3308 0.5193 0.1887 0.0371 1.0000 Uiso R . . . . .
H523 H 0.2037 0.5120 0.2752 0.0371 1.0000 Uiso R . . . . .
H531 H 0.4556 0.8868 0.3984 0.0281 1.0000 Uiso R . . . . .
H541 H 0.4177 1.0468 0.3670 0.0327 1.0000 Uiso R . . . . .
H551 H 0.2872 1.0814 0.2793 0.0318 1.0000 Uiso R . . . . .
H571 H 0.1525 1.0300 0.2003 0.0362 1.0000 Uiso R . . . . .
H572 H 0.0801 0.9385 0.2439 0.0362 1.0000 Uiso R . . . . .
H573 H 0.1938 0.9342 0.1465 0.0362 1.0000 Uiso R . . . . .

loop_
_atom_site_aniso_label
_atom_site_aniso_U_11
_atom_site_aniso_U_22
_atom_site_aniso_U_33
_atom_site_aniso_U_23
_atom_site_aniso_U_13
_atom_site_aniso_U_12
Cu1 0.0166(2) 0.0145(2) 0.0179(2) -0.00118(14) -0.00817(15) 0.00326(14)
P2 0.0161(3) 0.0146(3) 0.0140(3) -0.0009(2) -0.0066(2) 0.0039(2)
C3 0.0174(12) 0.0153(12) 0.0189(12) -0.0012(9) -0.0072(10) 0.0044(10)
C4 0.0272(14) 0.0226(13) 0.0195(13) -0.0048(10) -0.0107(11) 0.0090(11)
C5 0.0273(14) 0.0233(14) 0.0247(14) -0.0093(11) -0.0091(11) 0.0097(11)
C6 0.0206(13) 0.0185(13) 0.0248(13) -0.0023(10) -0.0099(11) 0.0074(10)
C7 0.0194(12) 0.0161(12) 0.0194(13) 0.0006(10) -0.0087(10) 0.0032(10)
C8 0.0168(12) 0.0133(11) 0.0193(12) -0.0042(9) -0.0054(10) 0.0043(9)
O9 0.0196(9) 0.0144(8) 0.0148(8) -0.0027(6) -0.0066(7) 0.0070(7)
C10 0.0195(12) 0.0130(11) 0.0161(12) -0.0023(9) -0.0074(10) 0.0031(9)
C11 0.0194(12) 0.0165(12) 0.0195(13) -0.0032(9) -0.0083(10) 0.0014(10)
P12 0.0157(3) 0.0160(3) 0.0162(3) -0.0025(2) -0.0064(2) 0.0041(2)
C13 0.0177(12) 0.0281(14) 0.0178(12) -0.0034(10) -0.0087(10) 0.0029(11)
C14 0.0244(14) 0.0307(15) 0.0262(14) 0.0021(11) -0.0102(12) -0.0015(12)
C15 0.0317(16) 0.0475(19) 0.0276(15) 0.0073(13) -0.0131(13) -0.0117(14)
C16 0.0204(14) 0.071(2) 0.0185(14) -0.0077(14) -0.0032(11) -0.0090(15)
C17 0.0216(15) 0.057(2) 0.0324(16) -0.0172(15) -0.0107(13) 0.0115(14)
C18 0.0255(15) 0.0349(16) 0.0282(15) -0.0050(12) -0.0113(12) 0.0049(12)
C19 0.0196(12) 0.0185(12) 0.0236(13) -0.0037(10) -0.0116(11) 0.0057(10)
C20 0.0287(14) 0.0223(13) 0.0235(14) -0.0034(11) -0.0105(12) 0.0061(11)
C21 0.0374(17) 0.0279(15) 0.0289(15) -0.0096(12) -0.0165(13) 0.0082(13)
C22 0.0332(16) 0.0198(13) 0.0427(17) -0.0076(12) -0.0228(14) 0.0044(12)
C23 0.0244(14) 0.0231(14) 0.0355(16) -0.0018(12) -0.0126(12) 0.0007(11)
C24 0.0218(13) 0.0233(14) 0.0256(14) -0.0050(11) -0.0106(11) 0.0049(11)
C25 0.0201(13) 0.0247(13) 0.0192(13) -0.0005(10) -0.0069(10) 0.0001(11)
C26 0.0270(14) 0.0293(15) 0.0201(13) 0.0027(11) -0.0107(11) 0.0001(12)
C27 0.0270(14) 0.0218(13) 0.0234(14) 0.0033(10) -0.0140(11) 0.0016(11)
C28 0.0202(13) 0.0166(12) 0.0201(13) -0.0020(10) -0.0095(10) 0.0010(10)
C29 0.0197(13) 0.0179(12) 0.0196(13) -0.0026(10) -0.0088(10) 0.0054(10)
C30 0.0195(13) 0.0225(13) 0.0234(13) -0.0033(10) -0.0078(11) 0.0028(11)
C31 0.0263(14) 0.0243(14) 0.0265(14) -0.0020(11) -0.0149(12) 0.0092(11)
C32 0.0191(12) 0.0180(12) 0.0138(11) -0.0003(9) -0.0048(10) 0.0018(10)
C33 0.0214(13) 0.0260(14) 0.0258(14) 0.0019(11) -0.0104(11) 0.0017(11)
C34 0.0203(13) 0.0326(16) 0.0293(15) 0.0009(12) -0.0096(11) -0.0029(12)
C35 0.0310(15) 0.0223(14) 0.0275(15) -0.0011(11) -0.0084(12) -0.0038(12)
C36 0.0336(16) 0.0184(13) 0.0275(14) 0.0012(11) -0.0121(12) 0.0038(11)
C37 0.0245(14) 0.0219(13) 0.0221(13) -0.0021(10) -0.0114(11) 0.0047(11)
C38 0.0211(13) 0.0153(12) 0.0164(12) -0.0024(9) -0.0087(10) 0.0077(10)
C39 0.0216(13) 0.0206(13) 0.0211(13) -0.0028(10) -0.0079(11) 0.0016(10)
C40 0.0279(14) 0.0234(14) 0.0177(13) -0.0011(10) -0.0032(11) 0.0016(11)
C41 0.0358(16) 0.0249(14) 0.0155(13) -0.0039(10) -0.0111(12) 0.0072(12)
C42 0.0263(14) 0.0340(16) 0.0269(15) -0.0060(12) -0.0128(12) 0.0006(12)
C43 0.0214(13) 0.0285(14) 0.0200(13) -0.0021(10) -0.0065(11) 0.0004(11)
N44 0.0185(10) 0.0154(10) 0.0161(10) -0.0001(8) -0.0044(8) 0.0002(8)
C45 0.0149(12) 0.0200(13) 0.0153(12) -0.0019(9) -0.0027(9) 0.0022(10)
C46 0.0152(12) 0.0214(13) 0.0171(12) -0.0015(10) -0.0043(10) 0.0036(10)
N47 0.0162(10) 0.0174(11) 0.0189(11) -0.0009(8) -0.0058(8) 0.0046(8)
C48 0.0199(13) 0.0195(13) 0.0252(14) 0.0000(10) -0.0069(11) 0.0059(10)
C49 0.0330(16) 0.0226(14) 0.0317(15) 0.0014(12) -0.0148(13) 0.0112(12)
C50 0.0361(17) 0.0348(17) 0.0297(16) -0.0001(13) -0.0196(13) 0.0115(13)
C51 0.0281(15) 0.0269(15) 0.0286(14) -0.0039(11) -0.0166(12) 0.0072(12)
C52 0.0373(17) 0.0175(14) 0.0434(18) -0.0030(12) -0.0218(14) 0.0050(12)
C53 0.0197(13) 0.0265(14) 0.0234(14) -0.0038(11) -0.0071(11) 0.0000(11)
C54 0.0265(14) 0.0222(14) 0.0283(15) -0.0063(11) -0.0040(12) -0.0040(11)
C55 0.0315(15) 0.0170(13) 0.0258(14) -0.0004(10) -0.0042(12) 0.0002(11)
C56 0.0253(14) 0.0180(13) 0.0173(12) 0.0007(10) -0.0040(11) 0.0022(10)
C57 0.0440(18) 0.0182(13) 0.0333(16) 0.0009(11) -0.0207(14) 0.0038(12)
P58 0.0235(4) 0.0217(4) 0.0282(4) -0.0009(3) -0.0110(3) 0.0032(3)
F59 0.0804(16) 0.0303(10) 0.0392(11) -0.0095(8) -0.0277(11) 0.0175(10)
F60 0.131(3) 0.0371(12) 0.0377(12) 0.0001(9) -0.0382(14) -0.0027(13)
F61 0.0497(12) 0.0305(9) 0.0337(10) -0.0026(8) -0.0132(9) -0.0015(8)
F62 0.0412(14) 0.081(2) 0.136(3) -0.0480(19) -0.0455(16) 0.0106(13)
F63 0.153(3) 0.0320(12) 0.0419(13) 0.0057(10) -0.0106(16) 0.0127(15)
F64 0.0325(13) 0.150(3) 0.099(2) -0.056(2) -0.0276(14) 0.0274(16)

loop_
_atom_type_symbol
_atom_type_scat_dispersion_real
_atom_type_scat_dispersion_imag
_atom_type_scat_Cromer_Mann_a1
_atom_type_scat_Cromer_Mann_b1
_atom_type_scat_Cromer_Mann_a2
_atom_type_scat_Cromer_Mann_b2
_atom_type_scat_Cromer_Mann_a3
_atom_type_scat_Cromer_Mann_b3
_atom_type_scat_Cromer_Mann_a4
_atom_type_scat_Cromer_Mann_b4
_atom_type_scat_Cromer_Mann_c
_atom_type_scat_source
C 0.0181 0.0091 2.3100 20.8439 1.0200 10.2075 1.5886 0.5687 0.8650 51.6512 0.2156 'International Tables Vol C 4.2.6.8 and 6.1.1.4'
H 0.0000 0.0000 0.4930 10.5109 0.3229 26.1257 0.1402 3.1424 0.0408 57.7998 0.0030 'International Tables Vol C 4.2.6.8 and 6.1.1.4'
N 0.0311 0.0180 12.2126 0.0057 3.1322 9.8933 2.0125 28.9975 1.1663 0.5826 -11.5290 'International Tables Vol C 4.2.6.8 and 6.1.1.4'
O 0.0492 0.0322 3.0485 13.2771 2.2868 5.7011 1.5463 0.3239 0.8670 32.9089 0.2508 'International Tables Vol C 4.2.6.8 and 6.1.1.4'
F 0.0727 0.0534 3.5392 10.2825 2.6412 4.2944 1.5170 0.2615 1.0243 26.1476 0.2776 'International Tables Vol C 4.2.6.8 and 6.1.1.4'
P 0.2955 0.4335 6.4345 1.9067 4.1791 27.1570 1.7800 0.5260 1.4908 68.1645 1.1149 'International Tables Vol C 4.2.6.8 and 6.1.1.4'
Cu -1.9646 0.5888 13.3380 3.5828 7.1676 0.2470 5.6158 11.3966 1.6735 64.8126 1.1910 'International Tables Vol C 4.2.6.8 and 6.1.1.4'

loop_
_geom_angle_atom_site_label_1
_geom_angle_site_symmetry_1
_geom_angle_atom_site_label_2
_geom_angle_site_symmetry_2
_geom_angle_atom_site_label_3
_geom_angle_site_symmetry_3
_geom_angle
_geom_angle_publ_flag
P2 . Cu1 . P12 . 119.47(3) yes
P2 . Cu1 . N44 . 105.00(6) yes
P12 . Cu1 . N44 . 118.00(6) yes
P2 . Cu1 . N47 . 112.36(6) yes
P12 . Cu1 . N47 . 115.44(6) yes
N44 . Cu1 . N47 . 79.66(9) yes
Cu1 . P2 . C3 . 114.46(9) yes
Cu1 . P2 . C32 . 110.55(8) yes
C3 . P2 . C32 . 104.57(12) yes
Cu1 . P2 . C38 . 120.14(9) yes
C3 . P2 . C38 . 103.06(11) yes
C32 . P2 . C38 . 102.34(12) yes
P2 . C3 . C4 . 125.7(2) yes
P2 . C3 . C8 . 117.07(19) yes
C4 . C3 . C8 . 117.2(2) yes
C3 . C4 . C5 . 119.7(2) yes
C3 . C4 . H41 . 120.2 no
C5 . C4 . H41 . 120.2 no
C4 . C5 . C6 . 121.2(2) yes
C4 . C5 . H51 . 119.4 no
C6 . C5 . H51 . 119.4 no
C5 . C6 . C7 . 120.5(2) yes
C5 . C6 . H61 . 119.8 no
C7 . C6 . H61 . 119.8 no
C6 . C7 . C8 . 116.7(2) yes
C6 . C7 . C29 . 126.3(2) yes
C8 . C7 . C29 . 116.8(2) yes
C7 . C8 . C3 . 124.5(2) yes
C7 . C8 . O9 . 119.6(2) yes
C3 . C8 . O9 . 115.9(2) yes
C8 . O9 . C10 . 114.97(19) yes
O9 . C10 . C11 . 117.3(2) yes
O9 . C10 . C28 . 119.4(2) yes
C11 . C10 . C28 . 123.2(2) yes
C10 . C11 . P12 . 118.39(19) yes
C10 . C11 . C25 . 117.7(2) yes
P12 . C11 . C25 . 123.8(2) yes
C11 . P12 . Cu1 . 118.82(8) yes
C11 . P12 . C13 . 103.60(12) yes
Cu1 . P12 . C13 . 107.91(8) yes
C11 . P12 . C19 . 98.67(11) yes
Cu1 . P12 . C19 . 120.71(9) yes
C13 . P12 . C19 . 105.20(12) yes
P12 . C13 . C14 . 120.1(2) yes
P12 . C13 . C18 . 120.8(2) yes
C14 . C13 . C18 . 118.5(3) yes
C13 . C14 . C15 . 120.5(3) yes
C13 . C14 . H141 . 119.7 no
C15 . C14 . H141 . 119.7 no
C14 . C15 . C16 . 120.4(3) yes
C14 . C15 . H151 . 119.8 no
C16 . C15 . H151 . 119.8 no
C15 . C16 . C17 . 119.8(3) yes
C15 . C16 . H161 . 120.1 no
C17 . C16 . H161 . 120.1 no
C16 . C17 . C18 . 120.5(3) yes
C16 . C17 . H171 . 119.8 no
C18 . C17 . H171 . 119.8 no
C13 . C18 . C17 . 120.3(3) yes
C13 . C18 . H181 . 119.8 no
C17 . C18 . H181 . 119.8 no
P12 . C19 . C20 . 122.0(2) yes
P12 . C19 . C24 . 118.5(2) yes
C20 . C19 . C24 . 119.2(2) yes
C19 . C20 . C21 . 119.8(3) yes
C19 . C20 . H201 . 120.1 no
C21 . C20 . H201 . 120.1 no
C20 . C21 . C22 . 120.7(3) yes
C20 . C21 . H211 . 119.6 no
C22 . C21 . H211 . 119.6 no
C21 . C22 . C23 . 119.8(3) yes
C21 . C22 . H221 . 120.1 no
C23 . C22 . H221 . 120.1 no
C22 . C23 . C24 . 119.9(3) yes
C22 . C23 . H231 . 120.0 no
C24 . C23 . H231 . 120.0 no
C19 . C24 . C23 . 120.5(3) yes
C19 . C24 . H241 . 119.7 no
C23 . C24 . H241 . 119.7 no
C11 . C25 . C26 . 120.5(3) yes
C11 . C25 . H251 . 119.7 no
C26 . C25 . H251 . 119.7 no
C25 . C26 . C27 . 120.2(3) yes
C25 . C26 . H261 . 119.9 no
C27 . C26 . H261 . 119.9 no
C26 . C27 . C28 . 120.7(3) yes
C26 . C27 . H271 . 119.7 no
C28 . C27 . H271 . 119.7 no
C10 . C28 . C27 . 117.5(2) yes
C10 . C28 . C29 . 117.3(2) yes
C27 . C28 . C29 . 125.2(2) yes
C28 . C29 . C7 . 106.4(2) yes
C28 . C29 . C30 . 108.6(2) yes
C7 . C29 . C30 . 107.6(2) yes
C28 . C29 . C31 . 112.7(2) yes
C7 . C29 . C31 . 112.8(2) yes
C30 . C29 . C31 . 108.5(2) yes
C29 . C30 . H301 . 109.5 no
C29 . C30 . H302 . 109.5 no
H301 . C30 . H302 . 109.5 no
C29 . C30 . H303 . 109.5 no
H301 . C30 . H303 . 109.5 no
H302 . C30 . H303 . 109.5 no
C29 . C31 . H311 . 109.5 no
C29 . C31 . H312 . 109.5 no
H311 . C31 . H312 . 109.5 no
C29 . C31 . H313 . 109.5 no
H311 . C31 . H313 . 109.5 no
H312 . C31 . H313 . 109.5 no
P2 . C32 . C33 . 124.8(2) yes
P2 . C32 . C37 . 116.3(2) yes
C33 . C32 . C37 . 118.5(2) yes
C32 . C33 . C34 . 120.4(3) yes
C32 . C33 . H331 . 119.8 no
C34 . C33 . H331 . 119.8 no
C33 . C34 . C35 . 120.6(3) yes
C33 . C34 . H341 . 119.7 no
C35 . C34 . H341 . 119.7 no
C34 . C35 . C36 . 119.4(3) yes
C34 . C35 . H351 . 120.3 no
C36 . C35 . H351 . 120.3 no
C35 . C36 . C37 . 120.3(3) yes
C35 . C36 . H361 . 119.8 no
C37 . C36 . H361 . 119.8 no
C32 . C37 . C36 . 120.8(3) yes
C32 . C37 . H371 . 119.6 no
C36 . C37 . H371 . 119.6 no
P2 . C38 . C39 . 121.8(2) yes
P2 . C38 . C43 . 119.3(2) yes
C39 . C38 . C43 . 118.9(2) yes
C38 . C39 . C40 . 120.3(3) yes
C38 . C39 . H391 . 119.9 no
C40 . C39 . H391 . 119.9 no
C39 . C40 . C41 . 120.2(3) yes
C39 . C40 . H401 . 119.9 no
C41 . C40 . H401 . 119.9 no
C40 . C41 . C42 . 119.9(3) yes
C40 . C41 . H411 . 120.1 no
C42 . C41 . H411 . 120.1 no
C41 . C42 . C43 . 119.9(3) yes
C41 . C42 . H421 . 120.0 no
C43 . C42 . H421 . 120.0 no
C38 . C43 . C42 . 120.8(3) yes
C38 . C43 . H431 . 119.6 no
C42 . C43 . H431 . 119.6 no
Cu1 . N44 . C45 . 113.37(17) yes
Cu1 . N44 . C56 . 127.52(18) yes
C45 . N44 . C56 . 118.5(2) yes
N44 . C45 . C46 . 116.0(2) yes
N44 . C45 . C53 . 122.2(2) yes
C46 . C45 . C53 . 121.7(2) yes
C45 . C46 . N47 . 116.3(2) yes
C45 . C46 . C51 . 121.8(2) yes
N47 . C46 . C51 . 122.0(2) yes
C46 . N47 . Cu1 . 111.62(17) yes
C46 . N47 . C48 . 118.6(2) yes
Cu1 . N47 . C48 . 128.57(18) yes
N47 . C48 . C49 . 121.8(3) yes
N47 . C48 . C52 . 118.2(2) yes
C49 . C48 . C52 . 120.1(3) yes
C48 . C49 . C50 . 119.2(3) yes
C48 . C49 . H491 . 120.4 no
C50 . C49 . H491 . 120.4 no
C49 . C50 . C51 . 119.8(3) yes
C49 . C50 . H501 . 120.1 no
C51 . C50 . H501 . 120.1 no
C46 . C51 . C50 . 118.5(3) yes
C46 . C51 . H511 . 120.7 no
C50 . C51 . H511 . 120.7 no
C48 . C52 . H521 . 109.5 no
C48 . C52 . H522 . 109.5 no
H521 . C52 . H522 . 109.5 no
C48 . C52 . H523 . 109.5 no
H521 . C52 . H523 . 109.5 no
H522 . C52 . H523 . 109.5 no
C45 . C53 . C54 . 119.2(3) yes
C45 . C53 . H531 . 120.4 no
C54 . C53 . H531 . 120.4 no
C53 . C54 . C55 . 118.6(3) yes
C53 . C54 . H541 . 120.7 no
C55 . C54 . H541 . 120.7 no
C54 . C55 . C56 . 120.0(3) yes
C54 . C55 . H551 . 120.0 no
C56 . C55 . H551 . 120.0 no
C55 . C56 . N44 . 121.4(3) yes
C55 . C56 . C57 . 121.4(3) yes
N44 . C56 . C57 . 117.1(2) yes
C56 . C57 . H571 . 109.5 no
C56 . C57 . H572 . 109.5 no
H571 . C57 . H572 . 109.5 no
C56 . C57 . H573 . 109.5 no
H571 . C57 . H573 . 109.5 no
H572 . C57 . H573 . 109.5 no
F59 . P58 . F60 . 91.71(12) yes
F59 . P58 . F61 . 179.56(11) yes
F60 . P58 . F61 . 88.65(11) yes
F59 . P58 . F62 . 91.72(14) yes
F60 . P58 . F62 . 88.93(19) yes
F61 . P58 . F62 . 88.55(13) yes
F59 . P58 . F63 . 89.97(12) yes
F60 . P58 . F63 . 177.87(15) yes
F61 . P58 . F63 . 89.67(12) yes
F62 . P58 . F63 . 89.7(2) yes
F59 . P58 . F64 . 91.46(15) yes
F60 . P58 . F64 . 90.5(2) yes
F61 . P58 . F64 . 88.27(14) yes
F62 . P58 . F64 . 176.78(16) yes
F63 . P58 . F64 . 90.8(2) yes

loop_
_geom_bond_atom_site_label_1
_geom_bond_site_symmetry_1
_geom_bond_atom_site_label_2
_geom_bond_site_symmetry_2
_geom_bond_distance
_geom_bond_publ_flag
Cu1 . P2 . 2.3068(7) yes
Cu1 . P12 . 2.2774(7) yes
Cu1 . N44 . 2.085(2) yes
Cu1 . N47 . 2.108(2) yes
P2 . C3 . 1.827(3) yes
P2 . C32 . 1.830(3) yes
P2 . C38 . 1.832(3) yes
C3 . C4 . 1.402(4) yes
C3 . C8 . 1.385(4) yes
C4 . C5 . 1.393(4) yes
C4 . H41 . 0.950 no
C5 . C6 . 1.388(4) yes
C5 . H51 . 0.950 no
C6 . C7 . 1.394(4) yes
C6 . H61 . 0.950 no
C7 . C8 . 1.391(4) yes
C7 . C29 . 1.528(3) yes
C8 . O9 . 1.389(3) yes
O9 . C10 . 1.381(3) yes
C10 . C11 . 1.397(4) yes
C10 . C28 . 1.394(4) yes
C11 . P12 . 1.841(3) yes
C11 . C25 . 1.390(4) yes
P12 . C13 . 1.832(3) yes
P12 . C19 . 1.835(3) yes
C13 . C14 . 1.397(4) yes
C13 . C18 . 1.398(4) yes
C14 . C15 . 1.386(4) yes
C14 . H141 . 0.950 no
C15 . C16 . 1.380(5) yes
C15 . H151 . 0.950 no
C16 . C17 . 1.379(5) yes
C16 . H161 . 0.950 no
C17 . C18 . 1.388(4) yes
C17 . H171 . 0.950 no
C18 . H181 . 0.950 no
C19 . C20 . 1.397(4) yes
C19 . C24 . 1.393(4) yes
C20 . C21 . 1.388(4) yes
C20 . H201 . 0.950 no
C21 . C22 . 1.383(5) yes
C21 . H211 . 0.950 no
C22 . C23 . 1.388(4) yes
C22 . H221 . 0.950 no
C23 . C24 . 1.388(4) yes
C23 . H231 . 0.950 no
C24 . H241 . 0.950 no
C25 . C26 . 1.394(4) yes
C25 . H251 . 0.950 no
C26 . C27 . 1.398(4) yes
C26 . H261 . 0.950 no
C27 . C28 . 1.391(4) yes
C27 . H271 . 0.950 no
C28 . C29 . 1.532(4) yes
C29 . C30 . 1.546(4) yes
C29 . C31 . 1.530(4) yes
C30 . H301 . 0.950 no
C30 . H302 . 0.950 no
C30 . H303 . 0.950 no
C31 . H311 . 0.950 no
C31 . H312 . 0.950 no
C31 . H313 . 0.950 no
C32 . C33 . 1.394(4) yes
C32 . C37 . 1.394(4) yes
C33 . C34 . 1.388(4) yes
C33 . H331 . 0.950 no
C34 . C35 . 1.389(4) yes
C34 . H341 . 0.950 no
C35 . C36 . 1.379(4) yes
C35 . H351 . 0.950 no
C36 . C37 . 1.388(4) yes
C36 . H361 . 0.950 no
C37 . H371 . 0.950 no
C38 . C39 . 1.388(4) yes
C38 . C43 . 1.392(4) yes
C39 . C40 . 1.393(4) yes
C39 . H391 . 0.950 no
C40 . C41 . 1.387(4) yes
C40 . H401 . 0.950 no
C41 . C42 . 1.381(4) yes
C41 . H411 . 0.950 no
C42 . C43 . 1.389(4) yes
C42 . H421 . 0.950 no
C43 . H431 . 0.950 no
N44 . C45 . 1.350(3) yes
N44 . C56 . 1.357(3) yes
C45 . C46 . 1.489(4) yes
C45 . C53 . 1.387(4) yes
C46 . N47 . 1.356(3) yes
C46 . C51 . 1.391(4) yes
N47 . C48 . 1.344(3) yes
C48 . C49 . 1.387(4) yes
C48 . C52 . 1.495(4) yes
C49 . C50 . 1.377(5) yes
C49 . H491 . 0.950 no
C50 . C51 . 1.376(4) yes
C50 . H501 . 0.950 no
C51 . H511 . 0.950 no
C52 . H521 . 0.950 no
C52 . H522 . 0.950 no
C52 . H523 . 0.950 no
C53 . C54 . 1.390(4) yes
C53 . H531 . 0.950 no
C54 . C55 . 1.376(4) yes
C54 . H541 . 0.950 no
C55 . C56 . 1.389(4) yes
C55 . H551 . 0.950 no
C56 . C57 . 1.497(4) yes
C57 . H571 . 0.950 no
C57 . H572 . 0.950 no
C57 . H573 . 0.950 no
P58 . F59 . 1.595(2) yes
P58 . F60 . 1.604(2) yes
P58 . F61 . 1.5999(19) yes
P58 . F62 . 1.582(2) yes
P58 . F63 . 1.576(2) yes
P58 . F64 . 1.559(3) yes
